data_7205762
loop_
_publ_author_name
'Lemmerer, Andreas'

_publ_section_title
;
 Steric effects in hydrogen bonded columns of salts of benzoic acid and
 1-adamantanecarboxylic acid with the cyclic amines CnH2n+1NH2, n = 5,
 6, 7, 8 and 12
;
_journal_issue 8
_journal_name_full CrystEngComm
_journal_page_first 2849
_journal_paper_doi 10.1039/c0ce00749h
_journal_volume 13
_journal_year 2011
_chemical_absolute_configuration unk
_chemical_formula_moiety 'C5 H12 N, C7 H5 O2'
_chemical_formula_sum 'C12 H17 N O2'
_chemical_formula_weight 207.27
_chemical_name_systematic
;
(cyclopentylammonium).(benzoate)
;
_space_group_IT_number 19
_symmetry_cell_setting orthorhombic
_symmetry_space_group_name_Hall 'P 2ac 2ab'
_symmetry_space_group_name_H-M 'P 21 21 21'
_atom_sites_solution_hydrogens geom
_atom_sites_solution_primary direct
_atom_sites_solution_secondary difmap
_audit_conform_dict_location ftp://ftp.iucr.org/pub/cif_core.dic
_audit_conform_dict_name cif_core.dic
_audit_conform_dict_version 2.3
_audit_creation_date 2010-10-13T11:14:19-00:00
_audit_creation_method 'WinGX routine CIF_UPDATE'
_cell_angle_alpha 90
_cell_angle_beta 90
_cell_angle_gamma 90
_cell_formula_units_Z 4
_cell_length_a 6.0786(4)
_cell_length_b 10.5312(8)
_cell_length_c 17.6034(12)
_cell_measurement_reflns_used 1993
_cell_measurement_temperature 173(2)
_cell_measurement_theta_max 28.22
_cell_measurement_theta_min 2.25
_cell_volume 1126.88(14)
_computing_cell_refinement 'SAINT-Plus (Bruker, 2004)'
_computing_data_collection 'APEX2 (Bruker, 2005)'
_computing_data_reduction 'SAINT-Plus and XPREP (Bruker 2004)'
_computing_molecular_graphics
;
Ortep-3 for Windows (Farrugia, 1997) and DIAMOND (Brandenburg, 1999)
;
_computing_publication_material
;
WinGX publication routines (Farrugia, 1999) and PLATON (Spek, 2002)
;
_computing_structure_refinement 'SHELXL-97 (Sheldrick, 2008)'
_computing_structure_solution 'SHELXS-97 (Sheldrick, 2008)'
_diffrn_ambient_temperature 173(2)
_diffrn_measured_fraction_theta_full 1
_diffrn_measured_fraction_theta_max 1
_diffrn_measurement_device_type 'Bruker APEX II CCD area detector'
_diffrn_measurement_method '\w scans'
_diffrn_radiation_monochromator graphite
_diffrn_radiation_type MoK\a
_diffrn_radiation_wavelength 0.71073
_diffrn_reflns_av_R_equivalents 0.0764
_diffrn_reflns_av_unetI/netI 0.0537
_diffrn_reflns_limit_h_max 8
_diffrn_reflns_limit_h_min -7
_diffrn_reflns_limit_k_max 10
_diffrn_reflns_limit_k_min -13
_diffrn_reflns_limit_l_max 12
_diffrn_reflns_limit_l_min -23
_diffrn_reflns_number 5911
_diffrn_reflns_theta_full 28
_diffrn_reflns_theta_max 28
_diffrn_reflns_theta_min 2.25
_diffrn_standards_number 0
_exptl_absorpt_coefficient_mu 0.083
_exptl_absorpt_correction_T_max 0.9932
_exptl_absorpt_correction_T_min 0.9646
_exptl_absorpt_correction_type integration
_exptl_absorpt_process_details 'Bruker XPREP (Bruker, 2004)'
_exptl_crystal_colour colourless
_exptl_crystal_density_diffrn 1.222
_exptl_crystal_density_method 'not measured'
_exptl_crystal_description plate
_exptl_crystal_F_000 448
_exptl_crystal_size_max 0.68
_exptl_crystal_size_mid 0.3
_exptl_crystal_size_min 0.08
_refine_diff_density_max 0.215
_refine_diff_density_min -0.177
_refine_diff_density_rms 0.048
_refine_ls_abs_structure_details 'Flack H D (1983), Acta Cryst. A39, 876-881; 1124 Friedel Pairs'
_refine_ls_abs_structure_Flack -10(10)
_refine_ls_extinction_method none
_refine_ls_goodness_of_fit_ref 1.091
_refine_ls_hydrogen_treatment constr
_refine_ls_matrix_type full
_refine_ls_number_parameters 137
_refine_ls_number_reflns 1589
_refine_ls_number_restraints 0
_refine_ls_restrained_S_all 1.091
_refine_ls_R_factor_all 0.0724
_refine_ls_R_factor_gt 0.0487
_refine_ls_shift/su_max 0
_refine_ls_shift/su_mean 0
_refine_ls_structure_factor_coef Fsqd
_refine_ls_weighting_details 'calc w=1/[\s^2^(Fo^2^)+(0.0577P)^2^+0.1646P] where P=(Fo^2^+2Fc^2^)/3'
_refine_ls_weighting_scheme calc
_refine_ls_wR_factor_gt 0.1098
_refine_ls_wR_factor_ref 0.1241
_reflns_number_gt 1246
_reflns_number_total 1589
_reflns_threshold_expression >2sigma(I)
_cod_data_source_file c0ce00749h.txt
_cod_data_source_block 1
_cod_depositor_comments
;
The following automatic conversions were performed:
'_symmetry_cell_setting' value 'Orthorhombic' changed to 'orthorhombic'
according to '/home/saulius/struct/CIF-dictionaries/cif_core.dic'
dictionary named 'cif_core.dic' version 2.4.1 from 2010-06-29.

Automatic conversion script
Id: cif_fix_enum 1555 2011-01-17 13:19:09Z saulius 
;
_cod_original_sg_symbol_H-M P2(1)2(1)2(1)
_cod_database_code 7205762

loop_
_symmetry_equiv_pos_as_xyz
'x, y, z'
'-x+1/2, -y, z+1/2'
'-x, y+1/2, -z+1/2'
'x+1/2, -y+1/2, -z'

loop_
_atom_site_label
_atom_site_type_symbol
_atom_site_fract_x
_atom_site_fract_y
_atom_site_fract_z
_atom_site_U_iso_or_equiv
_atom_site_adp_type
_atom_site_occupancy
_atom_site_symmetry_multiplicity
_atom_site_calc_flag
_atom_site_refinement_flags
_atom_site_disorder_assembly
_atom_site_disorder_group
C1 C 0.6803(4) 0.4640(2) 0.65798(14) 0.0237(5) Uani 1 1 d . . .
C2 C 0.4712(4) 0.4133(2) 0.65162(15) 0.0278(6) Uani 1 1 d . . .
H2 H 0.3668 0.4518 0.6187 0.033 Uiso 1 1 calc R . .
C3 C 0.4132(5) 0.3060(2) 0.69326(17) 0.0347(6) Uani 1 1 d . . .
H3 H 0.2703 0.2705 0.6882 0.042 Uiso 1 1 calc R . .
C4 C 0.5636(5) 0.2516(3) 0.74189(17) 0.0400(8) Uani 1 1 d . . .
H4 H 0.5243 0.1782 0.7702 0.048 Uiso 1 1 calc R . .
C5 C 0.7707(6) 0.3031(3) 0.74964(16) 0.0404(7) Uani 1 1 d . . .
H5 H 0.8735 0.2656 0.7835 0.048 Uiso 1 1 calc R . .
C6 C 0.8288(5) 0.4093(3) 0.70813(15) 0.0325(6) Uani 1 1 d . . .
H6 H 0.9713 0.445 0.714 0.039 Uiso 1 1 calc R . .
C7 C 0.7516(4) 0.5756(2) 0.61040(14) 0.0241(5) Uani 1 1 d . . .
O1 O 0.6200(3) 0.61671(16) 0.56053(11) 0.0335(5) Uani 1 1 d . . .
O2 O 0.9388(3) 0.62020(16) 0.62136(11) 0.0314(4) Uani 1 1 d . . .
C8 C 0.1080(5) 0.5548(2) 0.43666(16) 0.0312(6) Uani 1 1 d . . .
H8 H -0.0422 0.5831 0.4207 0.037 Uiso 1 1 calc R . .
C9 C 0.2610(6) 0.5491(3) 0.36843(16) 0.0406(7) Uani 1 1 d . . .
H9A H 0.1828 0.5167 0.3231 0.049 Uiso 1 1 calc R . .
H9B H 0.3221 0.6341 0.3568 0.049 Uiso 1 1 calc R . .
C10 C 0.4410(6) 0.4586(3) 0.3927(2) 0.0524(9) Uani 1 1 d . . .
H10A H 0.5592 0.5043 0.4199 0.063 Uiso 1 1 calc R . .
H10B H 0.5054 0.4149 0.3481 0.063 Uiso 1 1 calc R . .
C11 C 0.3273(7) 0.3638(3) 0.44502(19) 0.0556(10) Uani 1 1 d . . .
H11A H 0.4154 0.3509 0.4917 0.067 Uiso 1 1 calc R . .
H11B H 0.31 0.281 0.4191 0.067 Uiso 1 1 calc R . .
C12 C 0.1012(6) 0.4192(2) 0.46505(18) 0.0434(8) Uani 1 1 d . . .
H12A H -0.0176 0.371 0.4396 0.052 Uiso 1 1 calc R . .
H12B H 0.0763 0.4169 0.5206 0.052 Uiso 1 1 calc R . .
N1 N 0.1985(3) 0.64230(18) 0.49582(12) 0.0267(5) Uani 1 1 d . . .
H1A H 0.3388 0.619 0.5073 0.04 Uiso 1 1 calc R . .
H1B H 0.1138 0.6379 0.5384 0.04 Uiso 1 1 calc R . .
H1C H 0.1981 0.7233 0.4778 0.04 Uiso 1 1 calc R . .

loop_
_atom_site_aniso_label
_atom_site_aniso_U_11
_atom_site_aniso_U_22
_atom_site_aniso_U_33
_atom_site_aniso_U_23
_atom_site_aniso_U_13
_atom_site_aniso_U_12
C1 0.0305(13) 0.0248(10) 0.0159(11) -0.0021(10) 0.0018(10) 0.0026(10)
C2 0.0309(13) 0.0275(11) 0.0248(13) 0.0005(11) 0.0003(11) -0.0003(11)
C3 0.0366(15) 0.0330(13) 0.0345(15) -0.0005(12) 0.0087(13) -0.0075(13)
C4 0.060(2) 0.0298(12) 0.0302(15) 0.0077(12) 0.0149(15) 0.0016(14)
C5 0.0529(18) 0.0396(14) 0.0286(15) 0.0083(13) -0.0006(14) 0.0077(15)
C6 0.0349(15) 0.0364(13) 0.0262(14) 0.0027(12) -0.0019(12) 0.0021(13)
C7 0.0291(13) 0.0237(10) 0.0195(12) -0.0018(9) 0.0025(11) 0.0017(11)
O1 0.0368(11) 0.0335(9) 0.0303(10) 0.0113(9) -0.0088(9) -0.0025(9)
O2 0.0305(10) 0.0372(9) 0.0266(10) 0.0027(9) 0.0006(8) -0.0075(9)
C8 0.0318(14) 0.0336(13) 0.0283(14) 0.0014(12) -0.0069(12) -0.0024(12)
C9 0.0577(19) 0.0370(13) 0.0269(14) -0.0003(12) 0.0019(14) -0.0056(16)
C10 0.052(2) 0.0515(17) 0.053(2) -0.0149(17) 0.0032(18) 0.0111(18)
C11 0.098(3) 0.0360(14) 0.0325(17) -0.0042(13) -0.0180(19) 0.0216(19)
C12 0.066(2) 0.0321(13) 0.0322(16) 0.0011(13) -0.0017(15) -0.0142(15)
N1 0.0274(11) 0.0270(10) 0.0258(11) 0.0055(9) 0.0018(9) -0.0004(9)

loop_
_atom_type_symbol
_atom_type_description
_atom_type_scat_dispersion_real
_atom_type_scat_dispersion_imag
_atom_type_scat_source
C C 0.0033 0 'International Tables Vol C Tables 4.2.6.8 and 6.1.1.4'
H H 0 0 'International Tables Vol C Tables 4.2.6.8 and 6.1.1.4'
N N 0.0061 0 'International Tables Vol C Tables 4.2.6.8 and 6.1.1.4'
O O 0.0106 0 'International Tables Vol C Tables 4.2.6.8 and 6.1.1.4'

loop_
_exptl_crystal_face_index_h
_exptl_crystal_face_index_k
_exptl_crystal_face_index_l
_exptl_crystal_face_perp_dist
0 1 1 0.04
0 -1 -1 0.04
1 0 0 0.34
-1 0 0 0.32
0 -1 3 0.15
0 1 -3 0.15

loop_
_geom_angle_atom_site_label_1
_geom_angle_atom_site_label_2
_geom_angle_atom_site_label_3
_geom_angle
_geom_angle_site_symmetry_1
_geom_angle_site_symmetry_3
_geom_angle_publ_flag
C2 C1 C6 119.3(2) . . ?
C2 C1 C7 121.3(2) . . ?
C6 C1 C7 119.4(2) . . ?
C1 C2 C3 120.2(3) . . ?
C1 C2 H2 119.9 . . ?
C3 C2 H2 119.9 . . ?
C4 C3 C2 119.8(3) . . ?
C4 C3 H3 120.1 . . ?
C2 C3 H3 120.1 . . ?
C5 C4 C3 120.3(3) . . ?
C5 C4 H4 119.9 . . ?
C3 C4 H4 119.9 . . ?
C4 C5 C6 120.0(3) . . ?
C4 C5 H5 120 . . ?
C6 C5 H5 120 . . ?
C5 C6 C1 120.4(3) . . ?
C5 C6 H6 119.8 . . ?
C1 C6 H6 119.8 . . ?
O2 C7 O1 123.8(2) . . ?
O2 C7 C1 118.0(2) . . ?
O1 C7 C1 118.1(2) . . ?
N1 C8 C12 111.2(2) . . ?
N1 C8 C9 110.5(2) . . ?
C12 C8 C9 103.9(2) . . ?
N1 C8 H8 110.4 . . ?
C12 C8 H8 110.4 . . ?
C9 C8 H8 110.4 . . ?
C10 C9 C8 104.2(2) . . ?
C10 C9 H9A 110.9 . . ?
C8 C9 H9A 110.9 . . ?
C10 C9 H9B 110.9 . . ?
C8 C9 H9B 110.9 . . ?
H9A C9 H9B 108.9 . . ?
C9 C10 C11 104.8(3) . . ?
C9 C10 H10A 110.8 . . ?
C11 C10 H10A 110.8 . . ?
C9 C10 H10B 110.8 . . ?
C11 C10 H10B 110.8 . . ?
H10A C10 H10B 108.9 . . ?
C10 C11 C12 107.2(2) . . ?
C10 C11 H11A 110.3 . . ?
C12 C11 H11A 110.3 . . ?
C10 C11 H11B 110.3 . . ?
C12 C11 H11B 110.3 . . ?
H11A C11 H11B 108.5 . . ?
C8 C12 C11 105.0(3) . . ?
C8 C12 H12A 110.7 . . ?
C11 C12 H12A 110.7 . . ?
C8 C12 H12B 110.7 . . ?
C11 C12 H12B 110.7 . . ?
H12A C12 H12B 108.8 . . ?
C8 N1 H1A 109.5 . . ?
C8 N1 H1B 109.5 . . ?
H1A N1 H1B 109.5 . . ?
C8 N1 H1C 109.5 . . ?
H1A N1 H1C 109.5 . . ?
H1B N1 H1C 109.5 . . ?

loop_
_geom_bond_atom_site_label_1
_geom_bond_atom_site_label_2
_geom_bond_distance
_geom_bond_site_symmetry_2
_geom_bond_publ_flag
C1 C2 1.383(4) . ?
C1 C6 1.388(4) . ?
C1 C7 1.507(3) . ?
C2 C3 1.392(4) . ?
C2 H2 0.95 . ?
C3 C4 1.378(4) . ?
C3 H3 0.95 . ?
C4 C5 1.377(4) . ?
C4 H4 0.95 . ?
C5 C6 1.382(4) . ?
C5 H5 0.95 . ?
C6 H6 0.95 . ?
C7 O2 1.246(3) . ?
C7 O1 1.264(3) . ?
C8 N1 1.495(3) . ?
C8 C12 1.513(4) . ?
C8 C9 1.520(4) . ?
C8 H8 1 . ?
C9 C10 1.513(4) . ?
C9 H9A 0.99 . ?
C9 H9B 0.99 . ?
C10 C11 1.524(5) . ?
C10 H10A 0.99 . ?
C10 H10B 0.99 . ?
C11 C12 1.534(5) . ?
C11 H11A 0.99 . ?
C11 H11B 0.99 . ?
C12 H12A 0.99 . ?
C12 H12B 0.99 . ?
N1 H1A 0.91 . ?
N1 H1B 0.91 . ?
N1 H1C 0.91 . ?

loop_
_geom_hbond_atom_site_label_D
_geom_hbond_atom_site_label_H
_geom_hbond_atom_site_label_A
_geom_hbond_distance_DH
_geom_hbond_distance_HA
_geom_hbond_distance_DA
_geom_hbond_angle_DHA
_geom_hbond_site_symmetry_A
N1 H1A O1 0.91 1.95 2.817(3) 159 .
N1 H1B O2 0.91 1.82 2.726(3) 177 1_455
N1 H1C O1 0.91 1.88 2.766(3) 165 4_466

loop_
_geom_torsion_atom_site_label_1
_geom_torsion_atom_site_label_2
_geom_torsion_atom_site_label_3
_geom_torsion_atom_site_label_4
_geom_torsion
_geom_torsion_site_symmetry_1
_geom_torsion_site_symmetry_2
_geom_torsion_site_symmetry_3
_geom_torsion_site_symmetry_4
_geom_torsion_publ_flag
C6 C1 C2 C3 -2.1(4) . . . . ?
C7 C1 C2 C3 176.6(2) . . . . ?
C1 C2 C3 C4 1.1(4) . . . . ?
C2 C3 C4 C5 0.2(4) . . . . ?
C3 C4 C5 C6 -0.5(4) . . . . ?
C4 C5 C6 C1 -0.6(4) . . . . ?
C2 C1 C6 C5 1.9(4) . . . . ?
C7 C1 C6 C5 -176.9(2) . . . . ?
C2 C1 C7 O2 176.8(2) . . . . ?
C6 C1 C7 O2 -4.4(3) . . . . ?
C2 C1 C7 O1 -4.8(3) . . . . ?
C6 C1 C7 O1 173.9(2) . . . . ?
N1 C8 C9 C10 79.9(3) . . . . ?
C12 C8 C9 C10 -39.4(3) . . . . ?
C8 C9 C10 C11 32.4(3) . . . . ?
C9 C10 C11 C12 -13.4(3) . . . . ?
N1 C8 C12 C11 -88.2(3) . . . . ?
C9 C8 C12 C11 30.6(3) . . . . ?
C10 C11 C12 C8 -10.8(3) . . . . ?

loop_
_cod_related_entry_id
_cod_related_entry_database
_cod_related_entry_code
1 ChemSpider 30653759
